data_9016718
loop_
_publ_author_name
'Seethanen, D.'
'Durif, A.'

_publ_section_title
;
 Structure cristalline du trimetaphosphate de baryum-potassium
 monohydrate:  Ba K P3 O9 (H2 O)
;
_journal_issue 4
_journal_name_full 'Acta Crystallographica, Section B'
_journal_page_first 1091
_journal_page_last 1093
_journal_paper_doi 10.1107/S0567740878004987
_journal_volume 34
_journal_year 1978
_chemical_formula_sum 'Ba K O10 P3'
_space_group_IT_number 14
_symmetry_space_group_name_Hall '-P 2yn'
_symmetry_space_group_name_H-M 'P 1 21/n 1'
_cell_angle_alpha 90
_cell_angle_beta 95.24
_cell_angle_gamma 90
_cell_length_a 7.34
_cell_length_b 17.77
_cell_length_c 7.18
_cell_formula_units_Z 4
_cell_volume 932.587
_database_code_amcsd 0009635
_exptl_crystal_density_diffrn 3.058
_cod_duplicate_entry 1007022
_cod_original_formula_sum 'Ba K P3 O10'
_cod_database_code 9016718
_amcsd_formula_title 'Ba H2 K O10 P3'

loop_
_space_group_symop_operation_xyz
x,y,z
1/2+x,1/2-y,1/2+z
1/2-x,1/2+y,1/2-z
-x,-y,-z

loop_
_atom_site_label
_atom_site_fract_x
_atom_site_fract_y
_atom_site_fract_z
Ba1 0.23560 0.04450 0.14200
K1 0.39620 0.24590 0.48820
P1 0.25480 0.39190 0.80790
P2 0.38520 0.25090 0.99350
P3 0.04370 0.10530 0.61720
O1 0.24280 0.30400 0.86970
O2 0.36170 0.42840 -0.00150
O3 0.47500 0.30920 0.15290
O4 0.06370 0.42000 0.79140
O5 0.36680 0.39820 0.64270
O6 0.52750 0.22300 0.88090
O7 0.26940 0.19720 0.08810
O8 0.04320 0.06380 0.79440
O9 0.70470 0.39570 0.00640
O10 0.49830 0.07290 0.08310

loop_
_cod_related_entry_id
_cod_related_entry_database
_cod_related_entry_code
1 AMCSD 0009635
